data_4036709
loop_
_publ_author_name
'Nandi, Ganesh Chandra'
'Singh, Maya Shankar'

_publ_section_title
;
 p-TSA/Base-Promoted Propargylation/Cyclization of \b-Ketothioamides for
 the Regioselective Synthesis of Highly Substituted (Hydro)thiophenes.
;
_journal_issue 14
_journal_name_full 'The Journal of organic chemistry'
_journal_page_first 5824
_journal_page_last 5836
_journal_paper_doi 10.1021/acs.joc.6b00342
_journal_volume 81
_journal_year 2016
_chemical_formula_sum 'C32 H25 N O S'
_chemical_formula_weight 471.59
_space_group_crystal_system triclinic
_space_group_IT_number 2
_space_group_name_Hall '-P 1'
_space_group_name_H-M_alt 'P -1'
_atom_sites_solution_hydrogens geom
_audit_creation_method SHELXL-2013
_cell_angle_alpha 105.568(16)
_cell_angle_beta 93.489(10)
_cell_angle_gamma 111.33(2)
_cell_formula_units_Z 2
_cell_length_a 10.082(13)
_cell_length_b 10.799(15)
_cell_length_c 13.267(17)
_cell_measurement_temperature 293(2)
_cell_volume 1276(3)
_computing_structure_refinement 'SHELXL-2013 (Sheldrick, 2013)'
_diffrn_ambient_temperature 293(2)
_diffrn_measured_fraction_theta_full 0.950
_diffrn_measured_fraction_theta_max 0.948
_diffrn_radiation_type MoK\a
_diffrn_radiation_wavelength 0.71073
_diffrn_reflns_av_R_equivalents 0.1329
_diffrn_reflns_av_unetI/netI 0.2080
_diffrn_reflns_Laue_measured_fraction_full 0.950
_diffrn_reflns_Laue_measured_fraction_max 0.948
_diffrn_reflns_limit_h_max 12
_diffrn_reflns_limit_h_min -12
_diffrn_reflns_limit_k_max 12
_diffrn_reflns_limit_k_min -13
_diffrn_reflns_limit_l_max 16
_diffrn_reflns_limit_l_min -10
_diffrn_reflns_number 9435
_diffrn_reflns_point_group_measured_fraction_full 0.950
_diffrn_reflns_point_group_measured_fraction_max 0.948
_diffrn_reflns_theta_full 25.242
_diffrn_reflns_theta_max 25.500
_diffrn_reflns_theta_min 3.034
_exptl_absorpt_coefficient_mu 0.152
_exptl_crystal_density_diffrn 1.228
_exptl_crystal_F_000 496
_refine_diff_density_max 0.290
_refine_diff_density_min -0.217
_refine_diff_density_rms 0.055
_refine_ls_extinction_method none
_refine_ls_goodness_of_fit_ref 0.581
_refine_ls_hydrogen_treatment constr
_refine_ls_matrix_type full
_refine_ls_number_parameters 318
_refine_ls_number_reflns 4501
_refine_ls_number_restraints 0
_refine_ls_restrained_S_all 0.581
_refine_ls_R_factor_all 0.1329
_refine_ls_R_factor_gt 0.0638
_refine_ls_shift/su_max 0.005
_refine_ls_shift/su_mean 0.000
_refine_ls_structure_factor_coef Fsqd
_refine_ls_weighting_details 'w=1/[\s^2^(Fo^2^)+(0.0976P)^2^] where P=(Fo^2^+2Fc^2^)/3'
_refine_ls_weighting_scheme calc
_refine_ls_wR_factor_gt 0.1566
_refine_ls_wR_factor_ref 0.1823
_reflns_Friedel_coverage 0.000
_reflns_number_gt 1576
_reflns_number_total 4501
_reflns_threshold_expression 'I > 2\s(I)'
_cod_data_source_file jo6b00342_si_003.cif
_cod_data_source_block shelx
_cod_database_code 4036709
_shelx_space_group_comment
;
The symmetry employed for this shelxl refinement is uniquely defined
by the following loop, which should always be used as a source of
symmetry information in preference to the above space-group names.
They are only intended as comments.
;
_shelxl_version_number 2013-4

loop_
_space_group_symop_operation_xyz
'x, y, z'
'-x, -y, -z'

loop_
_atom_site_label
_atom_site_type_symbol
_atom_site_fract_x
_atom_site_fract_y
_atom_site_fract_z
_atom_site_U_iso_or_equiv
_atom_site_adp_type
_atom_site_occupancy
_atom_site_site_symmetry_order
_atom_site_calc_flag
_atom_site_refinement_flags_posn
_atom_site_refinement_flags_adp
S1 S 0.34347(12) 0.55912(10) 0.01476(8) 0.0565(3) Uani 1 1 d . .
O14 O 0.7806(4) 0.9305(3) 0.2492(3) 0.0864(10) Uani 1 1 d . .
N6 N 0.4173(4) 0.6557(3) 0.2325(3) 0.0602(10) Uani 1 1 d . .
C2 C 0.4403(4) 0.6731(4) 0.1432(3) 0.0529(11) Uani 1 1 d . .
C3 C 0.5569(4) 0.7937(4) 0.1320(3) 0.0525(11) Uani 1 1 d . .
C4 C 0.5693(4) 0.7914(4) 0.0311(3) 0.0503(10) Uani 1 1 d . .
C5 C 0.4565(4) 0.6716(4) -0.0475(3) 0.0471(10) Uani 1 1 d . .
C7 C 0.2978(5) 0.5423(4) 0.2411(3) 0.0558(11) Uani 1 1 d . .
C8 C 0.1581(6) 0.5258(5) 0.2071(4) 0.0738(14) Uani 1 1 d . .
H8 H 0.1426 0.5857 0.1732 0.089 Uiso 1 1 calc R U
C9 C 0.0417(6) 0.4205(6) 0.2235(4) 0.0862(16) Uani 1 1 d . .
H9 H -0.0518 0.4101 0.2002 0.103 Uiso 1 1 calc R U
C10 C 0.0615(7) 0.3319(5) 0.2731(4) 0.0824(16) Uani 1 1 d . .
H10 H -0.0173 0.2609 0.2835 0.099 Uiso 1 1 calc R U
C11 C 0.1997(7) 0.3495(5) 0.3071(4) 0.0794(15) Uani 1 1 d . .
H11 H 0.2145 0.2890 0.3406 0.095 Uiso 1 1 calc R U
C12 C 0.3166(5) 0.4538(4) 0.2933(3) 0.0638(12) Uani 1 1 d . .
H12 H 0.4095 0.4652 0.3192 0.077 Uiso 1 1 calc R U
C13 C 0.6530(5) 0.9080(4) 0.2300(3) 0.0605(12) Uani 1 1 d . .
C15 C 0.5869(5) 0.9900(4) 0.3002(3) 0.0566(11) Uani 1 1 d . .
C16 C 0.4519(5) 0.9858(4) 0.2683(3) 0.0630(12) Uani 1 1 d . .
H16 H 0.4012 0.9298 0.2004 0.076 Uiso 1 1 calc R U
C17 C 0.3912(5) 1.0627(4) 0.3348(3) 0.0690(13) Uani 1 1 d . .
H17 H 0.3003 1.0579 0.3109 0.083 Uiso 1 1 calc R U
C18 C 0.4613(7) 1.1462(5) 0.4355(4) 0.0739(14) Uani 1 1 d . .
C19 C 0.5971(6) 1.1525(4) 0.4686(3) 0.0734(14) Uani 1 1 d . .
H19 H 0.6469 1.2086 0.5367 0.088 Uiso 1 1 calc R U
C20 C 0.6596(5) 1.0767(4) 0.4017(3) 0.0680(13) Uani 1 1 d . .
H20 H 0.7517 1.0837 0.4250 0.082 Uiso 1 1 calc R U
C21 C 0.3925(7) 1.2295(5) 0.5073(4) 0.1014(19) Uani 1 1 d . .
H21A H 0.4139 1.3172 0.4938 0.152 Uiso 1 1 calc R U
H21B H 0.4303 1.2466 0.5801 0.152 Uiso 1 1 calc R U
H21C H 0.2897 1.1779 0.4936 0.152 Uiso 1 1 calc R U
C22 C 0.6783(4) 0.9027(4) 0.0002(3) 0.0504(10) Uani 1 1 d . .
C23 C 0.6886(5) 1.0392(4) 0.0357(3) 0.0575(11) Uani 1 1 d . .
H23 H 0.6272 1.0614 0.0802 0.069 Uiso 1 1 calc R U
C24 C 0.7894(5) 1.1424(4) 0.0056(3) 0.0652(13) Uani 1 1 d . .
H24 H 0.7941 1.2333 0.0304 0.078 Uiso 1 1 calc R U
C25 C 0.8830(5) 1.1161(5) -0.0596(4) 0.0634(12) Uani 1 1 d . .
C26 C 0.8717(5) 0.9797(5) -0.0945(3) 0.0638(12) Uani 1 1 d . .
H26 H 0.9345 0.9582 -0.1379 0.077 Uiso 1 1 calc R U
C27 C 0.7696(4) 0.8741(4) -0.0669(3) 0.0585(11) Uani 1 1 d . .
H27 H 0.7626 0.7826 -0.0939 0.070 Uiso 1 1 calc R U
C28 C 0.9930(5) 1.2286(5) -0.0907(4) 0.0874(16) Uani 1 1 d . .
H28A H 0.9476 1.2481 -0.1469 0.131 Uiso 1 1 calc R U
H28B H 1.0674 1.1984 -0.1149 0.131 Uiso 1 1 calc R U
H28C H 1.0351 1.3117 -0.0305 0.131 Uiso 1 1 calc R U
C29 C 0.4345(4) 0.6586(4) -0.1521(3) 0.0520(11) Uani 1 1 d . .
H29 H 0.5017 0.7295 -0.1718 0.062 Uiso 1 1 calc R U
C30 C 0.3221(4) 0.5511(4) -0.2391(3) 0.0486(10) Uani 1 1 d . .
C31 C 0.2913(5) 0.5892(5) -0.3274(3) 0.0684(13) Uani 1 1 d . .
H31 H 0.3432 0.6795 -0.3289 0.082 Uiso 1 1 calc R U
C32 C 0.1855(5) 0.4954(5) -0.4123(4) 0.0801(15) Uani 1 1 d . .
H32 H 0.1657 0.5222 -0.4706 0.096 Uiso 1 1 calc R U
C33 C 0.1089(6) 0.3615(6) -0.4107(4) 0.0845(16) Uani 1 1 d . .
H33 H 0.0357 0.2982 -0.4672 0.101 Uiso 1 1 calc R U
C34 C 0.1403(5) 0.3220(5) -0.3263(4) 0.0779(15) Uani 1 1 d . .
H34 H 0.0895 0.2309 -0.3264 0.094 Uiso 1 1 calc R U
C35 C 0.2467(5) 0.4154(4) -0.2404(3) 0.0616(12) Uani 1 1 d . .
H35 H 0.2675 0.3865 -0.1835 0.074 Uiso 1 1 calc R U

loop_
_atom_site_aniso_label
_atom_site_aniso_U_11
_atom_site_aniso_U_22
_atom_site_aniso_U_33
_atom_site_aniso_U_23
_atom_site_aniso_U_13
_atom_site_aniso_U_12
S1 0.0559(8) 0.0552(6) 0.0531(6) 0.0180(5) 0.0117(5) 0.0151(5)
O14 0.060(2) 0.105(2) 0.080(2) 0.0142(19) 0.0016(19) 0.029(2)
N6 0.057(2) 0.068(2) 0.055(2) 0.0277(18) 0.0116(18) 0.0184(19)
C2 0.051(3) 0.057(2) 0.053(3) 0.019(2) 0.011(2) 0.023(2)
C3 0.053(3) 0.050(2) 0.052(3) 0.016(2) 0.012(2) 0.017(2)
C4 0.050(3) 0.053(2) 0.051(2) 0.020(2) 0.009(2) 0.023(2)
C5 0.043(3) 0.048(2) 0.051(2) 0.0143(19) 0.0088(19) 0.0192(19)
C7 0.060(3) 0.066(3) 0.049(2) 0.023(2) 0.017(2) 0.030(2)
C8 0.067(4) 0.093(3) 0.080(3) 0.041(3) 0.018(3) 0.042(3)
C9 0.052(3) 0.114(4) 0.087(4) 0.029(3) 0.022(3) 0.028(3)
C10 0.089(5) 0.083(3) 0.078(4) 0.033(3) 0.036(3) 0.028(3)
C11 0.097(5) 0.076(3) 0.077(4) 0.033(3) 0.027(3) 0.040(3)
C12 0.065(3) 0.073(3) 0.061(3) 0.026(2) 0.019(2) 0.032(3)
C13 0.058(3) 0.064(3) 0.055(3) 0.023(2) 0.003(2) 0.016(3)
C15 0.065(3) 0.055(2) 0.046(3) 0.019(2) 0.007(2) 0.017(2)
C16 0.059(3) 0.071(3) 0.054(3) 0.014(2) 0.003(2) 0.024(2)
C17 0.074(3) 0.079(3) 0.058(3) 0.014(3) 0.004(3) 0.040(3)
C18 0.105(5) 0.072(3) 0.055(3) 0.024(3) 0.018(3) 0.044(3)
C19 0.095(4) 0.066(3) 0.045(3) 0.009(2) -0.002(3) 0.025(3)
C20 0.064(3) 0.072(3) 0.057(3) 0.019(2) 0.000(2) 0.017(3)
C21 0.146(6) 0.118(4) 0.059(3) 0.016(3) 0.016(3) 0.081(4)
C22 0.047(3) 0.053(2) 0.048(2) 0.0177(19) 0.007(2) 0.015(2)
C23 0.055(3) 0.061(3) 0.059(3) 0.023(2) 0.015(2) 0.021(2)
C24 0.067(3) 0.053(2) 0.073(3) 0.025(2) 0.009(3) 0.017(2)
C25 0.047(3) 0.070(3) 0.075(3) 0.036(3) 0.007(2) 0.016(2)
C26 0.050(3) 0.077(3) 0.065(3) 0.030(2) 0.013(2) 0.020(2)
C27 0.055(3) 0.056(2) 0.056(3) 0.010(2) 0.010(2) 0.018(2)
C28 0.062(3) 0.091(3) 0.116(4) 0.063(3) 0.021(3) 0.014(3)
C29 0.046(3) 0.056(2) 0.054(3) 0.018(2) 0.014(2) 0.018(2)
C30 0.045(3) 0.055(2) 0.046(2) 0.015(2) 0.0130(19) 0.020(2)
C31 0.076(4) 0.066(3) 0.056(3) 0.021(2) 0.016(3) 0.018(3)
C32 0.078(4) 0.094(4) 0.063(3) 0.028(3) 0.005(3) 0.027(3)
C33 0.069(4) 0.098(4) 0.062(3) 0.009(3) 0.000(3) 0.019(3)
C34 0.075(4) 0.065(3) 0.073(3) 0.014(3) 0.019(3) 0.009(3)
C35 0.062(3) 0.063(3) 0.052(3) 0.016(2) 0.005(2) 0.018(2)

loop_
_atom_type_symbol
_atom_type_description
_atom_type_scat_dispersion_real
_atom_type_scat_dispersion_imag
_atom_type_scat_source
C C 0.0033 0.0016 'International Tables Vol C Tables 4.2.6.8 and 6.1.1.4'
N N 0.0061 0.0033 'International Tables Vol C Tables 4.2.6.8 and 6.1.1.4'
O O 0.0106 0.0060 'International Tables Vol C Tables 4.2.6.8 and 6.1.1.4'
S S 0.1246 0.1234 'International Tables Vol C Tables 4.2.6.8 and 6.1.1.4'
H H 0.0000 0.0000 'International Tables Vol C Tables 4.2.6.8 and 6.1.1.4'

loop_
_geom_angle_atom_site_label_1
_geom_angle_atom_site_label_2
_geom_angle_atom_site_label_3
_geom_angle
C5 S1 C2 91.7(2)
C2 N6 C7 121.8(4)
N6 C2 C3 123.2(4)
N6 C2 S1 127.6(3)
C3 C2 S1 109.2(3)
C4 C3 C2 115.0(4)
C4 C3 C13 125.5(4)
C2 C3 C13 119.5(3)
C3 C4 C5 113.4(4)
C3 C4 C22 124.8(4)
C5 C4 C22 121.7(3)
C29 C5 C4 123.6(4)
C29 C5 S1 125.5(3)
C4 C5 S1 110.5(3)
C12 C7 C8 118.3(4)
C12 C7 N6 120.7(4)
C8 C7 N6 120.6(4)
C9 C8 C7 120.1(5)
C9 C8 H8 120.0
C7 C8 H8 120.0
C10 C9 C8 121.1(5)
C10 C9 H9 119.4
C8 C9 H9 119.4
C9 C10 C11 118.5(5)
C9 C10 H10 120.8
C11 C10 H10 120.8
C12 C11 C10 121.6(5)
C12 C11 H11 119.2
C10 C11 H11 119.2
C11 C12 C7 120.4(5)
C11 C12 H12 119.8
C7 C12 H12 119.8
O14 C13 C15 121.9(4)
O14 C13 C3 120.5(4)
C15 C13 C3 117.6(4)
C16 C15 C20 117.3(4)
C16 C15 C13 121.9(4)
C20 C15 C13 120.8(5)
C17 C16 C15 121.3(4)
C17 C16 H16 119.4
C15 C16 H16 119.4
C18 C17 C16 121.5(5)
C18 C17 H17 119.2
C16 C17 H17 119.2
C17 C18 C19 118.0(5)
C17 C18 C21 120.6(5)
C19 C18 C21 121.3(5)
C20 C19 C18 120.8(4)
C20 C19 H19 119.6
C18 C19 H19 119.6
C19 C20 C15 121.0(5)
C19 C20 H20 119.5
C15 C20 H20 119.5
C18 C21 H21A 109.5
C18 C21 H21B 109.5
H21A C21 H21B 109.5
C18 C21 H21C 109.5
H21A C21 H21C 109.5
H21B C21 H21C 109.5
C27 C22 C23 117.9(4)
C27 C22 C4 121.5(4)
C23 C22 C4 120.6(4)
C24 C23 C22 120.3(4)
C24 C23 H23 119.8
C22 C23 H23 119.8
C25 C24 C23 122.5(4)
C25 C24 H24 118.8
C23 C24 H24 118.8
C24 C25 C26 116.7(4)
C24 C25 C28 122.2(4)
C26 C25 C28 121.2(4)
C25 C26 C27 121.8(4)
C25 C26 H26 119.1
C27 C26 H26 119.1
C22 C27 C26 120.7(4)
C22 C27 H27 119.6
C26 C27 H27 119.6
C25 C28 H28A 109.5
C25 C28 H28B 109.5
H28A C28 H28B 109.5
C25 C28 H28C 109.5
H28A C28 H28C 109.5
H28B C28 H28C 109.5
C5 C29 C30 130.3(4)
C5 C29 H29 114.8
C30 C29 H29 114.8
C35 C30 C31 118.3(4)
C35 C30 C29 124.6(4)
C31 C30 C29 117.0(4)
C32 C31 C30 121.0(4)
C32 C31 H31 119.5
C30 C31 H31 119.5
C31 C32 C33 119.7(5)
C31 C32 H32 120.2
C33 C32 H32 120.2
C34 C33 C32 119.9(5)
C34 C33 H33 120.1
C32 C33 H33 120.1
C33 C34 C35 121.0(4)
C33 C34 H34 119.5
C35 C34 H34 119.5
C30 C35 C34 120.0(4)
C30 C35 H35 120.0
C34 C35 H35 120.0

loop_
_geom_bond_atom_site_label_1
_geom_bond_atom_site_label_2
_geom_bond_distance
S1 C5 1.762(4)
S1 C2 1.780(4)
O14 C13 1.216(5)
N6 C2 1.270(5)
N6 C7 1.408(5)
C2 C3 1.453(5)
C3 C4 1.347(5)
C3 C13 1.506(6)
C4 C5 1.454(5)
C4 C22 1.477(5)
C5 C29 1.353(5)
C7 C12 1.379(6)
C7 C8 1.384(6)
C8 C9 1.382(6)
C8 H8 0.9300
C9 C10 1.360(7)
C9 H9 0.9300
C10 C11 1.366(7)
C10 H10 0.9300
C11 C12 1.365(6)
C11 H11 0.9300
C12 H12 0.9300
C13 C15 1.469(6)
C15 C16 1.381(6)
C15 C20 1.389(6)
C16 C17 1.374(6)
C16 H16 0.9300
C17 C18 1.368(6)
C17 H17 0.9300
C18 C19 1.383(7)
C18 C21 1.507(6)
C19 C20 1.382(6)
C19 H19 0.9300
C20 H20 0.9300
C21 H21A 0.9600
C21 H21B 0.9600
C21 H21C 0.9600
C22 C27 1.376(5)
C22 C23 1.384(6)
C23 C24 1.378(5)
C23 H23 0.9300
C24 C25 1.372(6)
C24 H24 0.9300
C25 C26 1.379(6)
C25 C28 1.491(5)
C26 C27 1.383(5)
C26 H26 0.9300
C27 H27 0.9300
C28 H28A 0.9600
C28 H28B 0.9600
C28 H28C 0.9600
C29 C30 1.458(5)
C29 H29 0.9300
C30 C35 1.379(5)
C30 C31 1.395(6)
C31 C32 1.374(6)
C31 H31 0.9300
C32 C33 1.376(6)
C32 H32 0.9300
C33 C34 1.359(7)
C33 H33 0.9300
C34 C35 1.384(6)
C34 H34 0.9300
C35 H35 0.9300

loop_
_geom_torsion_atom_site_label_1
_geom_torsion_atom_site_label_2
_geom_torsion_atom_site_label_3
_geom_torsion_atom_site_label_4
_geom_torsion
C7 N6 C2 C3 175.9(4)
C7 N6 C2 S1 -5.4(6)
C5 S1 C2 N6 -179.1(4)
C5 S1 C2 C3 -0.2(3)
N6 C2 C3 C4 176.9(4)
S1 C2 C3 C4 -2.0(5)
N6 C2 C3 C13 -2.6(6)
S1 C2 C3 C13 178.5(3)
C2 C3 C4 C5 3.7(5)
C13 C3 C4 C5 -176.8(4)
C2 C3 C4 C22 179.3(4)
C13 C3 C4 C22 -1.2(7)
C3 C4 C5 C29 169.7(4)
C22 C4 C5 C29 -6.1(6)
C3 C4 C5 S1 -3.7(5)
C22 C4 C5 S1 -179.5(3)
C2 S1 C5 C29 -171.1(4)
C2 S1 C5 C4 2.1(3)
C2 N6 C7 C12 126.0(5)
C2 N6 C7 C8 -60.8(6)
C12 C7 C8 C9 -1.6(6)
N6 C7 C8 C9 -174.9(4)
C7 C8 C9 C10 0.2(7)
C8 C9 C10 C11 0.4(7)
C9 C10 C11 C12 0.5(7)
C10 C11 C12 C7 -2.0(7)
C8 C7 C12 C11 2.5(6)
N6 C7 C12 C11 175.8(4)
C4 C3 C13 O14 -64.8(6)
C2 C3 C13 O14 114.7(5)
C4 C3 C13 C15 114.9(5)
C2 C3 C13 C15 -65.6(5)
O14 C13 C15 C16 165.8(4)
C3 C13 C15 C16 -13.9(6)
O14 C13 C15 C20 -13.4(6)
C3 C13 C15 C20 166.8(4)
C20 C15 C16 C17 -0.9(6)
C13 C15 C16 C17 179.8(4)
C15 C16 C17 C18 -0.3(6)
C16 C17 C18 C19 0.7(6)
C16 C17 C18 C21 -179.9(4)
C17 C18 C19 C20 0.0(7)
C21 C18 C19 C20 -179.4(4)
C18 C19 C20 C15 -1.2(6)
C16 C15 C20 C19 1.6(6)
C13 C15 C20 C19 -179.1(4)
C3 C4 C22 C27 125.2(5)
C5 C4 C22 C27 -59.5(6)
C3 C4 C22 C23 -56.7(6)
C5 C4 C22 C23 118.6(4)
C27 C22 C23 C24 -1.0(6)
C4 C22 C23 C24 -179.2(4)
C22 C23 C24 C25 -0.1(7)
C23 C24 C25 C26 0.1(7)
C23 C24 C25 C28 -179.2(4)
C24 C25 C26 C27 1.1(7)
C28 C25 C26 C27 -179.6(4)
C23 C22 C27 C26 2.2(6)
C4 C22 C27 C26 -179.6(4)
C25 C26 C27 C22 -2.3(7)
C4 C5 C29 C30 -175.6(4)
S1 C5 C29 C30 -3.2(7)
C5 C29 C30 C35 -25.5(7)
C5 C29 C30 C31 155.6(4)
C35 C30 C31 C32 2.1(7)
C29 C30 C31 C32 -179.0(4)
C30 C31 C32 C33 -0.3(7)
C31 C32 C33 C34 -1.4(8)
C32 C33 C34 C35 1.3(8)
C31 C30 C35 C34 -2.1(6)
C29 C30 C35 C34 179.0(4)
C33 C34 C35 C30 0.5(7)
